data_4302691
loop_
_publ_author_name
'Paul H. Tobash'
'Svilen Bobev'
'Joe D. Thompson'
'John L. Sarrao'

_publ_section_title
;
Magnesium Substitutions in Rare-Earth Metal Germanides with the
Orthorhombic Gd5Si4-type Structure. Synthesis, Crystal Chemistry, and
Magnetic Properties of RE5-xMgxGe4 (RE= Gd-Tm, Lu, and Y)
;
_journal_name_full 'Inorganic Chemistry'
_journal_page_first 6641
_journal_page_last 6651
_journal_paper_doi 10.1021/ic900616c
_journal_volume 48
_journal_year 2009
_chemical_formula_moiety 4(Ge),2.92(Ho),2.08(Mg)
_chemical_formula_sum 'Ge4 Ho2.92 Mg2.08'
_chemical_formula_weight 822.17
_chemical_name_systematic
; 
 ? 
;
_space_group_IT_number 62
_symmetry_cell_setting orthorhombic
_symmetry_space_group_name_Hall '-P 2ac 2n'
_symmetry_space_group_name_H-M 'P n m a'
_atom_sites_solution_primary direct
_atom_sites_solution_secondary difmap
_audit_creation_method SHELXL-97
_cell_angle_alpha 90.00
_cell_angle_beta 90.00
_cell_angle_gamma 90.00
_cell_formula_units_Z 4
_cell_length_a 6.9989(12)
_cell_length_b 14.265(2)
_cell_length_c 7.6438(13)
_cell_measurement_reflns_used 807
_cell_measurement_temperature 120(2)
_cell_measurement_theta_max 26.36
_cell_measurement_theta_min 2.86
_cell_volume 763.2(2)
_computing_cell_refinement 'SAINT (Bruker, 2002)'
_computing_data_collection 'SMART (Bruker, 2002)'
_computing_data_reduction SAINT
_computing_molecular_graphics 'XP in SHELXTL'
_computing_publication_material SHELXTL
_computing_structure_refinement SHELXTL
_computing_structure_solution 'SHELXTL (Bruker, 2002)'
_diffrn_ambient_temperature 120(2)
_diffrn_measured_fraction_theta_full 1.000
_diffrn_measured_fraction_theta_max 1.000
_diffrn_measurement_device_type 'Bruker SMART APEX'
_diffrn_measurement_method \w
_diffrn_radiation_monochromator graphite
_diffrn_radiation_source 'fine-focus sealed tube'
_diffrn_radiation_type MoK\a
_diffrn_radiation_wavelength 0.71073
_diffrn_reflns_av_R_equivalents 0.0321
_diffrn_reflns_av_sigmaI/netI 0.0167
_diffrn_reflns_limit_h_max 8
_diffrn_reflns_limit_h_min -8
_diffrn_reflns_limit_k_max 17
_diffrn_reflns_limit_k_min -17
_diffrn_reflns_limit_l_max 9
_diffrn_reflns_limit_l_min -9
_diffrn_reflns_number 7439
_diffrn_reflns_theta_full 26.36
_diffrn_reflns_theta_max 26.36
_diffrn_reflns_theta_min 2.86
_exptl_absorpt_coefficient_mu 45.473
_exptl_absorpt_correction_T_max 0.1649
_exptl_absorpt_correction_T_min 0.1333
_exptl_absorpt_correction_type multi-scan
_exptl_absorpt_process_details 'SADABS (Sheldrick, 2003)'
_exptl_crystal_colour silver
_exptl_crystal_density_diffrn 7.156
_exptl_crystal_density_method 'not measured'
_exptl_crystal_description irregular
_exptl_crystal_F_000 1394
_exptl_crystal_size_max 0.05
_exptl_crystal_size_mid 0.05
_exptl_crystal_size_min 0.04
_refine_diff_density_max 0.967
_refine_diff_density_min -1.024
_refine_diff_density_rms 0.222
_refine_ls_extinction_coef 0.00065(6)
_refine_ls_extinction_expression Fc^*^=kFc[1+0.001xFc^2^\l^3^/sin(2\q)]^-1/4^
_refine_ls_extinction_method SHELXL
_refine_ls_goodness_of_fit_ref 1.153
_refine_ls_matrix_type full
_refine_ls_number_parameters 48
_refine_ls_number_reflns 807
_refine_ls_number_restraints 0
_refine_ls_restrained_S_all 1.153
_refine_ls_R_factor_all 0.0187
_refine_ls_R_factor_gt 0.0168
_refine_ls_shift/su_max 0.001
_refine_ls_shift/su_mean 0.000
_refine_ls_structure_factor_coef Fsqd
_refine_ls_weighting_details 'calc w=1/[\s^2^(Fo^2^)+(0.0178P)^2^+1.2762P] where P=(Fo^2^+2Fc^2^)/3'
_refine_ls_weighting_scheme calc
_refine_ls_wR_factor_gt 0.0375
_refine_ls_wR_factor_ref 0.0383
_reflns_number_gt 767
_reflns_number_total 807
_reflns_threshold_expression >2sigma(I)
_cod_data_source_file ic900616c_si_002_04.cif
_cod_data_source_block Ho292
_cod_depositor_comments
;
The following automatic conversions were performed:
'_symmetry_cell_setting' value 'Orthorhombic' changed to 'orthorhombic'
according to '/home/saulius/struct/CIF-dictionaries/cif_core.dic'
dictionary named 'cif_core.dic' version 2.4.1 from 2010-06-29.

Automatic conversion script
Id: cif_fix_enum 1527 2010-12-29 10:47:43Z saulius 
;
_cod_original_cell_volume 763.1(2)
_cod_database_code 4302691

loop_
_symmetry_equiv_pos_as_xyz
'x, y, z'
'-x+1/2, -y, z+1/2'
'-x, y+1/2, -z'
'x+1/2, -y+1/2, -z+1/2'
'-x, -y, -z'
'x-1/2, y, -z-1/2'
'x, -y-1/2, z'
'-x-1/2, y-1/2, z-1/2'

loop_
_atom_site_label
_atom_site_type_symbol
_atom_site_fract_x
_atom_site_fract_y
_atom_site_fract_z
_atom_site_U_iso_or_equiv
_atom_site_adp_type
_atom_site_occupancy
_atom_site_symmetry_multiplicity
_atom_site_calc_flag
_atom_site_refinement_flags
_atom_site_disorder_assembly
_atom_site_disorder_group
Ho2 Ho 0.00606(3) 0.095115(17) 0.81671(3) 0.00545(10) Uani 1 1 d . . .
Ho1 Ho 0.17007(6) 0.12618(3) 0.32188(5) 0.00508(17) Uani 0.4588(15) 1 d P . .
Mg* Mg 0.17007(6) 0.12618(3) 0.32188(5) 0.00508(17) Uani 0.5412(15) 1 d P . .
Ge3 Ge 0.16877(8) 0.96298(4) 0.53428(7) 0.00531(14) Uani 1 1 d . . .
Ge1 Ge 0.97234(11) 0.2500 0.09868(11) 0.00736(18) Uani 1 2 d S . .
Ge2 Ge 0.21288(11) 0.2500 0.63789(10) 0.00491(17) Uani 1 2 d S . .
Mg Mg 0.3408(4) 0.2500 -0.0104(3) 0.0089(5) Uani 1 2 d S . .

loop_
_atom_site_aniso_label
_atom_site_aniso_U_11
_atom_site_aniso_U_22
_atom_site_aniso_U_33
_atom_site_aniso_U_23
_atom_site_aniso_U_13
_atom_site_aniso_U_12
Ho2 0.00488(15) 0.00612(16) 0.00536(16) 0.00021(9) 0.00017(9) 0.00041(9)
Ho1 0.0054(3) 0.0052(3) 0.0047(3) -0.00036(16) 0.00028(16) -0.00064(18)
Mg* 0.0054(3) 0.0052(3) 0.0047(3) -0.00036(16) 0.00028(16) -0.00064(18)
Ge3 0.0058(3) 0.0058(3) 0.0044(3) 0.00014(19) 0.00024(19) 0.0008(2)
Ge1 0.0064(4) 0.0084(4) 0.0073(4) 0.000 -0.0011(3) 0.000
Ge2 0.0042(4) 0.0050(4) 0.0055(4) 0.000 0.0005(3) 0.000
Mg 0.0068(12) 0.0113(13) 0.0087(12) 0.000 0.0008(10) 0.000

loop_
_atom_type_symbol
_atom_type_description
_atom_type_scat_dispersion_real
_atom_type_scat_dispersion_imag
_atom_type_scat_source
Mg Mg 0.0486 0.0363 'International Tables Vol C Tables 4.2.6.8 and 6.1.1.4'
Ge Ge 0.1547 1.8001 'International Tables Vol C Tables 4.2.6.8 and 6.1.1.4'
Ho Ho -0.2175 4.6783 'International Tables Vol C Tables 4.2.6.8 and 6.1.1.4'

loop_
_geom_angle_atom_site_label_1
_geom_angle_atom_site_label_2
_geom_angle_atom_site_label_3
_geom_angle
_geom_angle_site_symmetry_1
_geom_angle_site_symmetry_3
_geom_angle_publ_flag
Ge3 Ho2 Ge2 95.32(2) 2_565 . ?
Ge3 Ho2 Ge2 131.63(2) 2_565 6_557 ?
Ge2 Ho2 Ge2 80.841(17) . 6_557 ?
Ge3 Ho2 Ge3 136.80(2) 2_565 5_566 ?
Ge2 Ho2 Ge3 89.59(2) . 5_566 ?
Ge2 Ho2 Ge3 91.55(2) 6_557 5_566 ?
Ge3 Ho2 Ge3 86.434(14) 2_565 1_545 ?
Ge2 Ho2 Ge3 87.282(19) . 1_545 ?
Ge2 Ho2 Ge3 140.77(2) 6_557 1_545 ?
Ge3 Ho2 Ge3 50.87(2) 5_566 1_545 ?
Ge3 Ho2 Ge1 82.31(2) 2_565 1_456 ?
Ge2 Ho2 Ge1 80.03(2) . 1_456 ?
Ge2 Ho2 Ge1 49.41(2) 6_557 1_456 ?
Ge3 Ho2 Ge1 140.581(19) 5_566 1_456 ?
Ge3 Ho2 Ge1 162.14(2) 1_545 1_456 ?
Ge3 Ho2 Ge3 101.656(19) 2_565 6_547 ?
Ge2 Ho2 Ge3 162.131(18) . 6_547 ?
Ge2 Ho2 Ge3 83.70(2) 6_557 6_547 ?
Ge3 Ho2 Ge3 81.891(13) 5_566 6_547 ?
Ge3 Ho2 Ge3 99.22(2) 1_545 6_547 ?
Ge1 Ho2 Ge3 96.623(19) 1_456 6_547 ?
Ge3 Ho2 Mg 146.25(4) 2_565 6_556 ?
Ge2 Ho2 Mg 50.96(4) . 6_556 ?
Ge2 Ho2 Mg 51.65(4) 6_557 6_556 ?
Ge3 Ho2 Mg 55.95(3) 5_566 6_556 ?
Ge3 Ho2 Mg 92.32(4) 1_545 6_556 ?
Ge1 Ho2 Mg 89.42(4) 1_456 6_556 ?
Ge3 Ho2 Mg 111.80(4) 6_547 6_556 ?
Ge3 Ho2 Mg 56.13(3) 2_565 1_556 ?
Ge2 Ho2 Mg 51.35(4) . 1_556 ?
Ge2 Ho2 Mg 87.11(3) 6_557 1_556 ?
Ge3 Ho2 Mg 140.64(4) 5_566 1_556 ?
Ge3 Ho2 Mg 113.90(4) 1_545 1_556 ?
Ge1 Ho2 Mg 48.24(4) 1_456 1_556 ?
Ge3 Ho2 Mg 136.78(4) 6_547 1_556 ?
Mg Ho2 Mg 94.44(5) 6_556 1_556 ?
Ge3 Ho2 Mg* 100.780(17) 2_565 5_556 ?
Ge2 Ho2 Mg* 133.814(18) . 5_556 ?
Ge2 Ho2 Mg* 116.525(19) 6_557 5_556 ?
Ge3 Ho2 Mg* 50.165(13) 5_566 5_556 ?
Ge3 Ho2 Mg* 51.386(15) 1_545 5_556 ?
Ge1 Ho2 Mg* 144.670(17) 1_456 5_556 ?
Ge3 Ho2 Mg* 48.113(14) 6_547 5_556 ?
Mg Ho2 Mg* 104.63(3) 6_556 5_556 ?
Mg Ho2 Mg* 155.68(3) 1_556 5_556 ?
Ge3 Ho2 Ho1 100.780(17) 2_565 5_556 ?
Ge2 Ho2 Ho1 133.814(18) . 5_556 ?
Ge2 Ho2 Ho1 116.525(19) 6_557 5_556 ?
Ge3 Ho2 Ho1 50.165(13) 5_566 5_556 ?
Ge3 Ho2 Ho1 51.386(15) 1_545 5_556 ?
Ge1 Ho2 Ho1 144.670(17) 1_456 5_556 ?
Ge3 Ho2 Ho1 48.113(14) 6_547 5_556 ?
Mg Ho2 Ho1 104.63(3) 6_556 5_556 ?
Mg Ho2 Ho1 155.68(3) 1_556 5_556 ?
Mg* Ho2 Ho1 0.000(19) 5_556 5_556 ?
Ge3 Ho2 Ho2 154.429(14) 2_565 6_557 ?
Ge2 Ho2 Ho2 109.797(17) . 6_557 ?
Ge2 Ho2 Ho2 51.898(14) 6_557 6_557 ?
Ge3 Ho2 Ho2 51.054(12) 5_566 6_557 ?
Ge3 Ho2 Ho2 99.129(15) 1_545 6_557 ?
Ge1 Ho2 Ho2 96.986(16) 1_456 6_557 ?
Ge3 Ho2 Ho2 52.893(13) 6_547 6_557 ?
Mg Ho2 Ho2 58.93(4) 6_556 6_557 ?
Mg Ho2 Ho2 138.80(3) 1_556 6_557 ?
Mg* Ho2 Ho2 65.368(10) 5_556 6_557 ?
Ho1 Ho2 Ho2 65.368(10) 5_556 6_557 ?
Ge3 Ho1 Ge1 90.41(2) 2_564 1_455 ?
Ge3 Ho1 Ge1 98.76(3) 2_564 6_556 ?
Ge1 Ho1 Ge1 96.09(2) 1_455 6_556 ?
Ge3 Ho1 Ge3 94.497(18) 2_564 1_545 ?
Ge1 Ho1 Ge3 149.16(2) 1_455 1_545 ?
Ge1 Ho1 Ge3 113.12(2) 6_556 1_545 ?
Ge3 Ho1 Ge3 115.47(3) 2_564 5_566 ?
Ge1 Ho1 Ge3 95.89(2) 1_455 5_566 ?
Ge1 Ho1 Ge3 143.52(3) 6_556 5_566 ?
Ge3 Ho1 Ge3 54.70(2) 1_545 5_566 ?
Ge3 Ho1 Ge2 149.74(3) 2_564 . ?
Ge1 Ho1 Ge2 99.62(2) 1_455 . ?
Ge1 Ho1 Ge2 52.04(2) 6_556 . ?
Ge3 Ho1 Ge2 91.29(2) 1_545 . ?
Ge3 Ho1 Ge2 91.98(2) 5_566 . ?
Ge3 Ho1 Mg 152.83(5) 2_564 6_556 ?
Ge1 Ho1 Mg 65.08(5) 1_455 6_556 ?
Ge1 Ho1 Mg 95.52(4) 6_556 6_556 ?
Ge3 Ho1 Mg 100.98(4) 1_545 6_556 ?
Ge3 Ho1 Mg 59.36(3) 5_566 6_556 ?
Ge2 Ho1 Mg 52.68(5) . 6_556 ?
Ge3 Ho1 Mg 59.45(3) 2_564 . ?
Ge1 Ho1 Mg 51.66(4) 1_455 . ?
Ge1 Ho1 Mg 63.98(4) 6_556 . ?
Ge3 Ho1 Mg 151.17(3) 1_545 . ?
Ge3 Ho1 Mg 144.75(5) 5_566 . ?
Ge2 Ho1 Mg 105.45(3) . . ?
Mg Ho1 Mg 107.85(5) 6_556 . ?
Ge3 Ho1 Mg* 117.237(15) 2_564 7_565 ?
Ge1 Ho1 Mg* 51.200(15) 1_455 7_565 ?
Ge1 Ho1 Mg* 51.254(15) 6_556 7_565 ?
Ge3 Ho1 Mg* 145.107(15) 1_545 7_565 ?
Ge3 Ho1 Mg* 115.947(15) 5_566 7_565 ?
Ge2 Ho1 Mg* 54.033(13) . 7_565 ?
Mg Ho1 Mg* 56.98(3) 6_556 7_565 ?
Mg Ho1 Mg* 57.82(2) . 7_565 ?
Ge3 Ho1 Ho1 117.237(15) 2_564 7_565 ?
Ge1 Ho1 Ho1 51.200(15) 1_455 7_565 ?
Ge1 Ho1 Ho1 51.254(15) 6_556 7_565 ?
Ge3 Ho1 Ho1 145.107(15) 1_545 7_565 ?
Ge3 Ho1 Ho1 115.947(15) 5_566 7_565 ?
Ge2 Ho1 Ho1 54.033(13) . 7_565 ?
Mg Ho1 Ho1 56.98(3) 6_556 7_565 ?
Mg Ho1 Ho1 57.82(2) . 7_565 ?
Mg* Ho1 Ho1 0.00(2) 7_565 7_565 ?
Ge3 Ho1 Ho2 59.866(16) 2_564 5_556 ?
Ge1 Ho1 Ho2 101.891(19) 1_455 5_556 ?
Ge1 Ho1 Ho2 151.75(2) 6_556 5_556 ?
Ge3 Ho1 Ho2 55.967(17) 1_545 5_556 ?
Ge3 Ho1 Ho2 55.987(15) 5_566 5_556 ?
Ge2 Ho1 Ho2 142.789(18) . 5_556 ?
Mg Ho1 Ho2 111.74(3) 6_556 5_556 ?
Mg Ho1 Ho2 111.72(3) . 5_556 ?
Mg* Ho1 Ho2 152.757(9) 7_565 5_556 ?
Ho1 Ho1 Ho2 152.757(9) 7_565 5_556 ?
Ge3 Ho1 Ho2 106.34(2) 2_564 6_657 ?
Ge1 Ho1 Ho2 148.141(19) 1_455 6_657 ?
Ge1 Ho1 Ho2 55.313(17) 6_556 6_657 ?
Ge3 Ho1 Ho2 58.010(15) 1_545 6_657 ?
Ge3 Ho1 Ho2 100.719(19) 5_566 6_657 ?
Ge2 Ho1 Ho2 53.129(15) . 6_657 ?
Mg Ho1 Ho2 100.81(5) 6_556 6_657 ?
Mg Ho1 Ho2 114.30(5) . 6_657 ?
Mg* Ho1 Ho2 96.964(8) 7_565 6_657 ?
Ho1 Ho1 Ho2 96.964(8) 7_565 6_657 ?
Ho2 Ho1 Ho2 109.944(14) 5_556 6_657 ?
Ge3 Ge3 Mg* 134.69(3) 5_576 2_565 ?
Ge3 Ge3 Ho1 134.69(3) 5_576 2_565 ?
Mg* Ge3 Ho1 0.000(19) 2_565 2_565 ?
Ge3 Ge3 Mg* 63.97(2) 5_576 1_565 ?
Mg* Ge3 Mg* 145.75(2) 2_565 1_565 ?
Ho1 Ge3 Mg* 145.75(2) 2_565 1_565 ?
Ge3 Ge3 Ho1 63.97(2) 5_576 1_565 ?
Mg* Ge3 Ho1 145.75(2) 2_565 1_565 ?
Ho1 Ge3 Ho1 145.75(2) 2_565 1_565 ?
Mg* Ge3 Ho1 0.00(2) 1_565 1_565 ?
Ge3 Ge3 Mg* 61.33(3) 5_576 5_566 ?
Mg* Ge3 Mg* 80.311(19) 2_565 5_566 ?
Ho1 Ge3 Mg* 80.311(19) 2_565 5_566 ?
Mg* Ge3 Mg* 125.30(2) 1_565 5_566 ?
Ho1 Ge3 Mg* 125.30(2) 1_565 5_566 ?
Ge3 Ge3 Ho1 61.33(3) 5_576 5_566 ?
Mg* Ge3 Ho1 80.311(19) 2_565 5_566 ?
Ho1 Ge3 Ho1 80.311(19) 2_565 5_566 ?
Mg* Ge3 Ho1 125.30(2) 1_565 5_566 ?
Ho1 Ge3 Ho1 125.30(2) 1_565 5_566 ?
Mg* Ge3 Ho1 0.00(2) 5_566 5_566 ?
Ge3 Ge3 Ho2 133.91(3) 5_576 2_564 ?
Mg* Ge3 Ho2 90.24(2) 2_565 2_564 ?
Ho1 Ge3 Ho2 90.24(2) 2_565 2_564 ?
Mg* Ge3 Ho2 84.553(19) 1_565 2_564 ?
Ho1 Ge3 Ho2 84.553(19) 1_565 2_564 ?
Mg* Ge3 Ho2 136.27(2) 5_566 2_564 ?
Ho1 Ge3 Ho2 136.27(2) 5_566 2_564 ?
Ge3 Ge3 Mg 110.83(6) 5_576 2_565 ?
Mg* Ge3 Mg 69.06(5) 2_565 2_565 ?
Ho1 Ge3 Mg 69.06(5) 2_565 2_565 ?
Mg* Ge3 Mg 138.68(5) 1_565 2_565 ?
Ho1 Ge3 Mg 138.68(5) 1_565 2_565 ?
Mg* Ge3 Mg 65.77(5) 5_566 2_565 ?
Ho1 Ge3 Mg 65.77(5) 5_566 2_565 ?
Ho2 Ge3 Mg 70.95(5) 2_564 2_565 ?
Ge3 Ge3 Ho2 64.97(2) 5_576 5_566 ?
Mg* Ge3 Ho2 136.99(2) 2_565 5_566 ?
Ho1 Ge3 Ho2 136.99(2) 2_565 5_566 ?
Mg* Ge3 Ho2 73.869(18) 1_565 5_566 ?
Ho1 Ge3 Ho2 73.869(18) 1_565 5_566 ?
Mg* Ge3 Ho2 83.512(19) 5_566 5_566 ?
Ho1 Ge3 Ho2 83.512(19) 5_566 5_566 ?
Ho2 Ge3 Ho2 74.770(17) 2_564 5_566 ?
Mg Ge3 Ho2 67.95(5) 2_565 5_566 ?
Ge3 Ge3 Ho2 64.16(2) 5_576 1_565 ?
Mg* Ge3 Ho2 82.87(2) 2_565 1_565 ?
Ho1 Ge3 Ho2 82.87(2) 2_565 1_565 ?
Mg* Ge3 Ho2 84.28(2) 1_565 1_565 ?
Ho1 Ge3 Ho2 84.28(2) 1_565 1_565 ?
Mg* Ge3 Ho2 72.627(18) 5_566 1_565 ?
Ho1 Ge3 Ho2 72.627(18) 5_566 1_565 ?
Ho2 Ge3 Ho2 148.73(2) 2_564 1_565 ?
Mg Ge3 Ho2 132.63(5) 2_565 1_565 ?
Ho2 Ge3 Ho2 129.13(2) 5_566 1_565 ?
Ge3 Ge3 Ho2 119.39(3) 5_576 6_667 ?
Mg* Ge3 Ho2 72.021(18) 2_565 6_667 ?
Ho1 Ge3 Ho2 72.021(18) 2_565 6_667 ?
Mg* Ge3 Ho2 73.775(18) 1_565 6_667 ?
Ho1 Ge3 Ho2 73.775(18) 1_565 6_667 ?
Mg* Ge3 Ho2 135.93(2) 5_566 6_667 ?
Ho1 Ge3 Ho2 135.93(2) 5_566 6_667 ?
Ho2 Ge3 Ho2 78.344(18) 2_564 6_667 ?
Mg Ge3 Ho2 129.46(5) 2_565 6_667 ?
Ho2 Ge3 Ho2 139.382(19) 5_566 6_667 ?
Ho2 Ge3 Ho2 70.501(15) 1_565 6_667 ?
Ge2 Ge1 Mg 117.21(6) 6_656 1_655 ?
Ge2 Ge1 Mg* 140.803(15) 6_656 7_665 ?
Mg Ge1 Mg* 73.68(5) 1_655 7_665 ?
Ge2 Ge1 Ho1 140.803(15) 6_656 7_665 ?
Mg Ge1 Ho1 73.68(5) 1_655 7_665 ?
Mg* Ge1 Ho1 0.00(2) 7_665 7_665 ?
Ge2 Ge1 Ho1 140.802(15) 6_656 1_655 ?
Mg Ge1 Ho1 73.68(5) 1_655 1_655 ?
Mg* Ge1 Ho1 77.60(3) 7_665 1_655 ?
Ho1 Ge1 Ho1 77.60(3) 7_665 1_655 ?
Ge2 Ge1 Mg* 140.802(15) 6_656 1_655 ?
Mg Ge1 Mg* 73.68(5) 1_655 1_655 ?
Mg* Ge1 Mg* 77.60(3) 7_665 1_655 ?
Ho1 Ge1 Mg* 77.60(3) 7_665 1_655 ?
Ho1 Ge1 Mg* 0.00(2) 1_655 1_655 ?
Ge2 Ge1 Mg* 67.70(2) 6_656 4 ?
Mg Ge1 Mg* 141.215(15) 1_655 4 ?
Mg* Ge1 Mg* 81.121(19) 7_665 4 ?
Ho1 Ge1 Mg* 81.121(19) 7_665 4 ?
Ho1 Ge1 Mg* 129.05(3) 1_655 4 ?
Mg* Ge1 Mg* 129.05(3) 1_655 4 ?
Ge2 Ge1 Ho1 67.70(2) 6_656 4 ?
Mg Ge1 Ho1 141.215(15) 1_655 4 ?
Mg* Ge1 Ho1 81.121(19) 7_665 4 ?
Ho1 Ge1 Ho1 81.121(19) 7_665 4 ?
Ho1 Ge1 Ho1 129.05(3) 1_655 4 ?
Mg* Ge1 Ho1 129.05(3) 1_655 4 ?
Mg* Ge1 Ho1 0.00(2) 4 4 ?
Ge2 Ge1 Mg* 67.70(2) 6_656 6_656 ?
Mg Ge1 Mg* 141.215(15) 1_655 6_656 ?
Mg* Ge1 Mg* 129.05(3) 7_665 6_656 ?
Ho1 Ge1 Mg* 129.05(3) 7_665 6_656 ?
Ho1 Ge1 Mg* 81.12(2) 1_655 6_656 ?
Mg* Ge1 Mg* 81.12(2) 1_655 6_656 ?
Mg* Ge1 Mg* 77.49(3) 4 6_656 ?
Ho1 Ge1 Mg* 77.49(3) 4 6_656 ?
Ge2 Ge1 Ho1 67.70(2) 6_656 6_656 ?
Mg Ge1 Ho1 141.215(15) 1_655 6_656 ?
Mg* Ge1 Ho1 129.05(3) 7_665 6_656 ?
Ho1 Ge1 Ho1 129.05(3) 7_665 6_656 ?
Ho1 Ge1 Ho1 81.12(2) 1_655 6_656 ?
Mg* Ge1 Ho1 81.12(2) 1_655 6_656 ?
Mg* Ge1 Ho1 77.49(3) 4 6_656 ?
Ho1 Ge1 Ho1 77.49(3) 4 6_656 ?
Mg* Ge1 Ho1 0.00(2) 6_656 6_656 ?
Ge2 Ge1 Ho2 64.07(2) 6_656 7_664 ?
Mg Ge1 Ho2 73.34(4) 1_655 7_664 ?
Mg* Ge1 Ho2 86.376(17) 7_665 7_664 ?
Ho1 Ge1 Ho2 86.376(17) 7_665 7_664 ?
Ho1 Ge1 Ho2 146.22(3) 1_655 7_664 ?
Mg* Ge1 Ho2 146.22(3) 1_655 7_664 ?
Mg* Ge1 Ho2 76.129(17) 4 7_664 ?
Ho1 Ge1 Ho2 76.129(17) 4 7_664 ?
Mg* Ge1 Ho2 130.82(3) 6_656 7_664 ?
Ho1 Ge1 Ho2 130.82(3) 6_656 7_664 ?
Ge2 Ge1 Ho2 64.07(2) 6_656 1_654 ?
Mg Ge1 Ho2 73.34(4) 1_655 1_654 ?
Mg* Ge1 Ho2 146.22(3) 7_665 1_654 ?
Ho1 Ge1 Ho2 146.22(3) 7_665 1_654 ?
Ho1 Ge1 Ho2 86.376(17) 1_655 1_654 ?
Mg* Ge1 Ho2 86.376(17) 1_655 1_654 ?
Mg* Ge1 Ho2 130.82(3) 4 1_654 ?
Ho1 Ge1 Ho2 130.82(3) 4 1_654 ?
Mg* Ge1 Ho2 76.129(16) 6_656 1_654 ?
Ho1 Ge1 Ho2 76.129(16) 6_656 1_654 ?
Ho2 Ge1 Ho2 91.08(3) 7_664 1_654 ?
Ge1 Ge2 Mg 114.60(6) 6_556 6_556 ?
Ge1 Ge2 Mg 116.46(6) 6_556 1_556 ?
Mg Ge2 Mg 128.94(8) 6_556 1_556 ?
Ge1 Ge2 Ho2 132.005(13) 6_556 7_565 ?
Mg Ge2 Ho2 72.86(4) 6_556 7_565 ?
Mg Ge2 Ho2 73.61(4) 1_556 7_565 ?
Ge1 Ge2 Ho2 132.004(13) 6_556 . ?
Mg Ge2 Ho2 72.86(4) 6_556 . ?
Mg Ge2 Ho2 73.61(4) 1_556 . ?
Ho2 Ge2 Ho2 95.95(3) 7_565 . ?
Ge1 Ge2 Mg* 60.25(2) 6_556 7_565 ?
Mg Ge2 Mg* 67.98(4) 6_556 7_565 ?
Mg Ge2 Mg* 142.52(2) 1_556 7_565 ?
Ho2 Ge2 Mg* 83.359(17) 7_565 7_565 ?
Ho2 Ge2 Mg* 139.20(3) . 7_565 ?
Ge1 Ge2 Ho1 60.25(2) 6_556 7_565 ?
Mg Ge2 Ho1 67.98(4) 6_556 7_565 ?
Mg Ge2 Ho1 142.52(2) 1_556 7_565 ?
Ho2 Ge2 Ho1 83.359(17) 7_565 7_565 ?
Ho2 Ge2 Ho1 139.20(3) . 7_565 ?
Mg* Ge2 Ho1 0.000(19) 7_565 7_565 ?
Ge1 Ge2 Ho1 60.25(2) 6_556 . ?
Mg Ge2 Ho1 67.98(5) 6_556 . ?
Mg Ge2 Ho1 142.52(2) 1_556 . ?
Ho2 Ge2 Ho1 139.20(3) 7_565 . ?
Ho2 Ge2 Ho1 83.359(17) . . ?
Mg* Ge2 Ho1 71.93(3) 7_565 . ?
Ho1 Ge2 Ho1 71.93(3) 7_565 . ?
Ge1 Ge2 Ho2 66.52(2) 6_556 4_556 ?
Mg Ge2 Ho2 132.317(17) 6_556 4_556 ?
Mg Ge2 Ho2 71.21(4) 1_556 4_556 ?
Ho2 Ge2 Ho2 74.677(15) 7_565 4_556 ?
Ho2 Ge2 Ho2 144.81(3) . 4_556 ?
Mg* Ge2 Ho2 74.435(16) 7_565 4_556 ?
Ho1 Ge2 Ho2 74.435(16) 7_565 4_556 ?
Ho1 Ge2 Ho2 125.92(3) . 4_556 ?
Ge1 Ge2 Ho2 66.52(2) 6_556 6_657 ?
Mg Ge2 Ho2 132.317(17) 6_556 6_657 ?
Mg Ge2 Ho2 71.21(4) 1_556 6_657 ?
Ho2 Ge2 Ho2 144.81(3) 7_565 6_657 ?
Ho2 Ge2 Ho2 74.677(15) . 6_657 ?
Mg* Ge2 Ho2 125.92(3) 7_565 6_657 ?
Ho1 Ge2 Ho2 125.92(3) 7_565 6_657 ?
Ho1 Ge2 Ho2 74.435(16) . 6_657 ?
Ho2 Ge2 Ho2 93.43(3) 4_556 6_657 ?
Ge1 Mg Ge2 177.39(11) 1_455 6_656 ?
Ge1 Mg Ge2 89.49(8) 1_455 1_554 ?
Ge2 Mg Ge2 87.90(7) 6_656 1_554 ?
Ge1 Mg Ge3 86.83(5) 1_455 8_655 ?
Ge2 Mg Ge3 93.43(5) 6_656 8_655 ?
Ge2 Mg Ge3 95.68(5) 1_554 8_655 ?
Ge1 Mg Ge3 86.83(5) 1_455 2_564 ?
Ge2 Mg Ge3 93.43(5) 6_656 2_564 ?
Ge2 Mg Ge3 95.68(5) 1_554 2_564 ?
Ge3 Mg Ge3 166.93(10) 8_655 2_564 ?
Ge1 Mg Mg* 122.66(7) 1_455 4 ?
Ge2 Mg Mg* 59.34(5) 6_656 4 ?
Ge2 Mg Mg* 130.28(7) 1_554 4 ?
Ge3 Mg Mg* 54.87(3) 8_655 4 ?
Ge3 Mg Mg* 120.49(7) 2_564 4 ?
Ge1 Mg Ho1 122.66(7) 1_455 4 ?
Ge2 Mg Ho1 59.34(5) 6_656 4 ?
Ge2 Mg Ho1 130.28(7) 1_554 4 ?
Ge3 Mg Ho1 54.87(3) 8_655 4 ?
Ge3 Mg Ho1 120.49(7) 2_564 4 ?
Mg* Mg Ho1 0.000(17) 4 4 ?
Ge1 Mg Mg* 122.66(7) 1_455 6_656 ?
Ge2 Mg Mg* 59.34(5) 6_656 6_656 ?
Ge2 Mg Mg* 130.28(7) 1_554 6_656 ?
Ge3 Mg Mg* 120.49(7) 8_655 6_656 ?
Ge3 Mg Mg* 54.87(3) 2_564 6_656 ?
Mg* Mg Mg* 66.04(5) 4 6_656 ?
Ho1 Mg Mg* 66.04(5) 4 6_656 ?
Ge1 Mg Ho1 122.66(7) 1_455 6_656 ?
Ge2 Mg Ho1 59.34(5) 6_656 6_656 ?
Ge2 Mg Ho1 130.28(7) 1_554 6_656 ?
Ge3 Mg Ho1 120.49(7) 8_655 6_656 ?
Ge3 Mg Ho1 54.87(3) 2_564 6_656 ?
Mg* Mg Ho1 66.04(5) 4 6_656 ?
Ho1 Mg Ho1 66.04(5) 4 6_656 ?
Mg* Mg Ho1 0.00(2) 6_656 6_656 ?
Ge1 Mg Ge1 88.39(7) 1_455 6_556 ?
Ge2 Mg Ge1 94.22(7) 6_656 6_556 ?
Ge2 Mg Ge1 177.88(10) 1_554 6_556 ?
Ge3 Mg Ge1 84.20(5) 8_655 6_556 ?
Ge3 Mg Ge1 84.20(5) 2_564 6_556 ?
Mg* Mg Ge1 51.23(4) 4 6_556 ?
Ho1 Mg Ge1 51.23(4) 4 6_556 ?
Mg* Mg Ge1 51.23(4) 6_656 6_556 ?
Ho1 Mg Ge1 51.23(4) 6_656 6_556 ?
Ge1 Mg Ho1 54.66(4) 1_455 7_565 ?
Ge2 Mg Ho1 127.30(7) 6_656 7_565 ?
Ge2 Mg Ho1 127.78(7) 1_554 7_565 ?
Ge3 Mg Ho1 51.50(3) 8_655 7_565 ?
Ge3 Mg Ho1 115.83(7) 2_564 7_565 ?
Mg* Mg Ho1 68.01(4) 4 7_565 ?
Ho1 Mg Ho1 68.01(4) 4 7_565 ?
Mg* Mg Ho1 101.89(7) 6_656 7_565 ?
Ho1 Mg Ho1 101.89(7) 6_656 7_565 ?
Ge1 Mg Ho1 50.66(4) 6_556 7_565 ?
Ge1 Mg Mg* 54.66(4) 1_455 7_565 ?
Ge2 Mg Mg* 127.30(7) 6_656 7_565 ?
Ge2 Mg Mg* 127.78(7) 1_554 7_565 ?
Ge3 Mg Mg* 51.50(3) 8_655 7_565 ?
Ge3 Mg Mg* 115.83(7) 2_564 7_565 ?
Mg* Mg Mg* 68.01(4) 4 7_565 ?
Ho1 Mg Mg* 68.01(4) 4 7_565 ?
Mg* Mg Mg* 101.89(7) 6_656 7_565 ?
Ho1 Mg Mg* 101.89(7) 6_656 7_565 ?
Ge1 Mg Mg* 50.66(4) 6_556 7_565 ?
Ho1 Mg Mg* 0.000(17) 7_565 7_565 ?

loop_
_geom_bond_atom_site_label_1
_geom_bond_atom_site_label_2
_geom_bond_distance
_geom_bond_site_symmetry_2
_geom_bond_publ_flag
Ho2 Ge3 2.9381(7) 2_565 ?
Ho2 Ge2 2.9741(6) . ?
Ho2 Ge2 3.0351(7) 6_557 ?
Ho2 Ge3 3.0631(7) 5_566 ?
Ho2 Ge3 3.0838(7) 1_545 ?
Ho2 Ge1 3.0955(7) 1_456 ?
Ho2 Ge3 3.2284(7) 6_547 ?
Ho2 Mg 3.421(2) 6_556 ?
Ho2 Mg 3.481(2) 1_556 ?
Ho2 Mg* 3.5506(7) 5_556 ?
Ho2 Ho1 3.5506(7) 5_556 ?
Ho2 Ho2 3.6450(6) 6_557 ?
Ho1 Ge3 2.7790(8) 2_564 ?
Ho1 Ge1 2.8188(8) 1_455 ?
Ho1 Ge1 2.8221(8) 6_556 ?
Ho1 Ge3 2.8382(8) 1_545 ?
Ho1 Ge3 2.9069(8) 5_566 ?
Ho1 Ge2 3.0073(8) . ?
Ho1 Mg 3.241(2) 6_556 ?
Ho1 Mg 3.316(2) . ?
Ho1 Mg* 3.5325(11) 7_565 ?
Ho1 Ho1 3.5325(11) 7_565 ?
Ho1 Ho2 3.5506(7) 5_556 ?
Ho1 Ho2 3.6548(7) 6_657 ?
Ge3 Ge3 2.6403(12) 5_576 ?
Ge3 Mg* 2.7790(8) 2_565 ?
Ge3 Ho1 2.7790(8) 2_565 ?
Ge3 Mg* 2.8382(8) 1_565 ?
Ge3 Ho1 2.8382(8) 1_565 ?
Ge3 Mg* 2.9069(8) 5_566 ?
Ge3 Ho1 2.9069(8) 5_566 ?
Ge3 Ho2 2.9381(7) 2_564 ?
Ge3 Mg 3.0580(8) 2_565 ?
Ge3 Ho2 3.0630(7) 5_566 ?
Ge3 Ho2 3.0838(7) 1_565 ?
Ge3 Ho2 3.2284(7) 6_667 ?
Ge1 Ge2 2.5627(11) 6_656 ?
Ge1 Mg 2.710(3) 1_655 ?
Ge1 Mg* 2.8188(8) 7_665 ?
Ge1 Ho1 2.8188(8) 7_665 ?
Ge1 Ho1 2.8188(8) 1_655 ?
Ge1 Mg* 2.8188(8) 1_655 ?
Ge1 Mg* 2.8220(8) 4 ?
Ge1 Ho1 2.8220(8) 4 ?
Ge1 Mg* 2.8221(8) 6_656 ?
Ge1 Ho1 2.8221(8) 6_656 ?
Ge1 Ho2 3.0955(7) 7_664 ?
Ge1 Ho2 3.0955(7) 1_654 ?
Ge2 Ge1 2.5627(11) 6_556 ?
Ge2 Mg 2.780(3) 6_556 ?
Ge2 Mg 2.834(3) 1_556 ?
Ge2 Ho2 2.9741(6) 7_565 ?
Ge2 Mg* 3.0073(8) 7_565 ?
Ge2 Ho1 3.0073(8) 7_565 ?
Ge2 Ho2 3.0351(7) 4_556 ?
Ge2 Ho2 3.0351(7) 6_657 ?
Mg Ge1 2.710(3) 1_455 ?
Mg Ge2 2.780(3) 6_656 ?
Mg Ge2 2.834(3) 1_554 ?
Mg Ge3 3.0580(8) 8_655 ?
Mg Ge3 3.0580(8) 2_564 ?
Mg Mg* 3.241(2) 4 ?
Mg Ho1 3.241(2) 4 ?
Mg Mg* 3.241(2) 6_656 ?
Mg Ho1 3.241(2) 6_656 ?
Mg Ge1 3.279(3) 6_556 ?
Mg Ho1 3.316(2) 7_565 ?
Mg Mg* 3.316(2) 7_565 ?
